data_4106300
loop_
_publ_author_name
'Tao Wu'
'Xianhui Bu'
'Xiang Zhao'
'Ripsime Khazhakyan'
'Pingyun Feng'

_publ_section_title
;
 Phase Selection and Site-Selective Distribution by Tin and Sulfur in
 Supertetrahedral Zinc Gallium Selenides
;
_journal_name_full 'Journal of the American Chemical Society'
_journal_page_first 9616
_journal_page_last 9625
_journal_paper_doi 10.1021/ja203143q
_journal_volume 133
_journal_year 2011
_chemical_formula_sum 'Ga14.17 S5.52 Se27.57 Sn1.83 Zn4'
_chemical_formula_weight 3820.59
_chemical_name_systematic
; 
 ? 
;
_space_group_IT_number 142
_symmetry_cell_setting tetragonal
_symmetry_space_group_name_Hall '-I 4bd 2c'
_symmetry_space_group_name_H-M 'I 41/a c d :2'
_atom_sites_solution_hydrogens none
_atom_sites_solution_primary direct
_atom_sites_solution_secondary difmap
_audit_creation_method SHELXL-97
_cell_angle_alpha 90.00
_cell_angle_beta 90.00
_cell_angle_gamma 90.00
_cell_formula_units_Z 8
_cell_length_a 23.5849(3)
_cell_length_b 23.5849(3)
_cell_length_c 41.8710(17)
_cell_measurement_reflns_used 200
_cell_measurement_temperature 150(2)
_cell_measurement_theta_max 17
_cell_measurement_theta_min 3.5
_cell_volume 23290.6(10)
_computing_structure_refinement 'SHELXL-97 (Sheldrick, 2008)'
_computing_structure_solution 'SHELXS-97 (Sheldrick, 2008)'
_diffrn_ambient_temperature 150(2)
_diffrn_measured_fraction_theta_full 0.999
_diffrn_measured_fraction_theta_max 0.999
_diffrn_measurement_device_type 'Bruker Apex2'
_diffrn_measurement_method '\w scan'
_diffrn_radiation_monochromator graphite
_diffrn_radiation_source 'fine-focus sealed tube'
_diffrn_radiation_type MoK\a
_diffrn_radiation_wavelength 0.71073
_diffrn_reflns_av_R_equivalents 0.0792
_diffrn_reflns_av_sigmaI/netI 0.0536
_diffrn_reflns_limit_h_max 18
_diffrn_reflns_limit_h_min -16
_diffrn_reflns_limit_k_max 22
_diffrn_reflns_limit_k_min -22
_diffrn_reflns_limit_l_max 15
_diffrn_reflns_limit_l_min -40
_diffrn_reflns_number 19979
_diffrn_reflns_theta_full 20.00
_diffrn_reflns_theta_max 20.00
_diffrn_reflns_theta_min 1.56
_exptl_absorpt_coefficient_mu 13.131
_exptl_absorpt_correction_type none
_exptl_absorpt_process_details none
_exptl_crystal_colour yellow
_exptl_crystal_density_diffrn 2.179
_exptl_crystal_density_meas ?
_exptl_crystal_description octahedral
_exptl_crystal_F_000 13412
_exptl_crystal_size_max 0.25
_exptl_crystal_size_mid 0.20
_exptl_crystal_size_min 0.16
_refine_diff_density_max 2.322
_refine_diff_density_min -0.780
_refine_diff_density_rms 0.288
_refine_ls_extinction_coef 0.000024(3)
_refine_ls_extinction_expression Fc^*^=kFc[1+0.001xFc^2^\l^3^/sin(2\q)]^-1/4^
_refine_ls_extinction_method SHELXL
_refine_ls_goodness_of_fit_ref 1.086
_refine_ls_hydrogen_treatment none
_refine_ls_matrix_type full
_refine_ls_number_parameters 144
_refine_ls_number_reflns 2724
_refine_ls_number_restraints 11
_refine_ls_restrained_S_all 1.084
_refine_ls_R_factor_all 0.1124
_refine_ls_R_factor_gt 0.0639
_refine_ls_shift/su_max 0.172
_refine_ls_shift/su_mean 0.020
_refine_ls_structure_factor_coef Fsqd
_refine_ls_weighting_details 'calc w=1/[\s^2^(Fo^2^)+(0.1213P)^2^+1199.5931P] where P=(Fo^2^+2Fc^2^)/3'
_refine_ls_weighting_scheme calc
_refine_ls_wR_factor_gt 0.2135
_refine_ls_wR_factor_ref 0.2629
_reflns_number_gt 1609
_reflns_number_total 2724
_reflns_threshold_expression >2sigma(I)
_cod_data_source_file ja203143q_si_002_08.cif
_cod_data_source_block OCF-5-ZnGaSnSeS-PR
_cod_depositor_comments
;
The following automatic conversions were performed:

'_exptl_crystal_density_meas' value 'none' was changed to '?' - the
value is perceived as not measured.

Automatic conversion script
Id: cif_fix_values 3008 2015-01-20 13:52:24Z robertas 
;
_cod_original_sg_symbol_H-M 'I 41/a c d'
_cod_database_code 4106300

loop_
_symmetry_equiv_pos_as_xyz
'x, y, z'
'-x+1/2, -y, z+1/2'
'-y+1/4, x+3/4, z+1/4'
'y+1/4, -x+1/4, z+3/4'
'-x+1/2, y, -z'
'x, -y, -z+1/2'
'y+1/4, x+3/4, -z+3/4'
'-y+1/4, -x+1/4, -z+1/4'
'x+1/2, y+1/2, z+1/2'
'-x+1, -y+1/2, z+1'
'-y+3/4, x+5/4, z+3/4'
'y+3/4, -x+3/4, z+5/4'
'-x+1, y+1/2, -z+1/2'
'x+1/2, -y+1/2, -z+1'
'y+3/4, x+5/4, -z+5/4'
'-y+3/4, -x+3/4, -z+3/4'
'-x, -y, -z'
'x-1/2, y, -z-1/2'
'y-1/4, -x-3/4, -z-1/4'
'-y-1/4, x-1/4, -z-3/4'
'x-1/2, -y, z'
'-x, y, z-1/2'
'-y-1/4, -x-3/4, z-3/4'
'y-1/4, x-1/4, z-1/4'
'-x+1/2, -y+1/2, -z+1/2'
'x, y+1/2, -z'
'y+1/4, -x-1/4, -z+1/4'
'-y+1/4, x+1/4, -z-1/4'
'x, -y+1/2, z+1/2'
'-x+1/2, y+1/2, z'
'-y+1/4, -x-1/4, z-1/4'
'y+1/4, x+1/4, z+1/4'

loop_
_atom_site_label
_atom_site_type_symbol
_atom_site_fract_x
_atom_site_fract_y
_atom_site_fract_z
_atom_site_U_iso_or_equiv
_atom_site_adp_type
_atom_site_occupancy
_atom_site_symmetry_multiplicity
_atom_site_calc_flag
_atom_site_refinement_flags
Ga1 Ga 0.68768(5) 0.10195(5) 0.02962(3) 0.0538(4) Uani 0.5424(5) 1 d P
Sn1 Sn 0.68768(5) 0.10195(5) 0.02962(3) 0.0538(4) Uani 0.4582(6) 1 d P
Ga2 Ga 0.67690(6) 0.21318(6) 0.09314(3) 0.0473(4) Uani 1 1 d .
Ga3 Ga 0.57521(6) 0.08638(6) 0.09310(3) 0.0476(5) Uani 1 1 d .
Ga4 Ga 0.56309(6) 0.20020(6) 0.02831(3) 0.0489(5) Uani 1 1 d .
Zn5 Zn 0.56266(6) 0.19995(6) 0.15691(3) 0.0423(4) Uani 1 1 d .
Se1 Se 0.7500 0.03878(8) 0.0000 0.0677(7) Uani 1.0012(5) 2 d SP
Se2 Se 0.74607(6) 0.16532(6) 0.06193(3) 0.0619(5) Uani 0.8951(5) 1 d P
Se3 Se 0.63674(7) 0.03038(7) 0.06122(4) 0.0658(5) Uani 0.8808(5) 1 d P
Se4 Se 0.62487(7) 0.15264(7) -0.00736(3) 0.0653(5) Uani 0.9157(5) 1 d P
Se5 Se 0.63109(7) 0.14614(7) 0.12672(4) 0.0566(5) Uani 0.7341(5) 1 d P
Se6 Se 0.52606(6) 0.01947(6) 0.12495(3) 0.0660(5) Uani 0.9907(5) 1 d P
Se7 Se 0.61734(7) 0.26680(7) 0.05838(4) 0.0585(5) Uani 0.7524(5) 1 d P
Se8 Se 0.51023(7) 0.13296(7) 0.05840(4) 0.0585(6) Uani 0.7163(5) 1 d P
Se9 Se 0.5000 0.2500 -0.00572(4) 0.0613(7) Uani 0.9630(5) 2 d SP
Se10 Se 0.5000 0.2500 0.1250 0.0340(15) Uani 0.0345(5) 4 d SP
S1 S 0.7500 0.03878(8) 0.0000 0.0677(7) Uani 0.0000(6) 2 d SP
S2 S 0.74607(6) 0.16532(6) 0.06193(3) 0.0619(5) Uani 0.1047(6) 1 d P
S3 S 0.63674(7) 0.03038(7) 0.06122(4) 0.0658(5) Uani 0.1189(6) 1 d P
S4 S 0.62487(7) 0.15264(7) -0.00736(3) 0.0653(5) Uani 0.0842(6) 1 d P
S5 S 0.63109(7) 0.14614(7) 0.12672(4) 0.0566(5) Uani 0.2655(6) 1 d P
S6 S 0.52606(6) 0.01947(6) 0.12495(3) 0.0660(5) Uani 0.0093(6) 1 d P
S7 S 0.61734(7) 0.26680(7) 0.05838(4) 0.0585(5) Uani 0.2471(6) 1 d P
S8 S 0.51023(7) 0.13296(7) 0.05840(4) 0.0585(6) Uani 0.2833(6) 1 d P
S9 S 0.5000 0.2500 -0.00572(4) 0.0613(7) Uani 0.0372(6) 2 d SP
S10 S 0.5000 0.2500 0.1250 0.0340(15) Uani 0.9655(6) 4 d SP

loop_
_atom_site_aniso_label
_atom_site_aniso_U_11
_atom_site_aniso_U_22
_atom_site_aniso_U_33
_atom_site_aniso_U_23
_atom_site_aniso_U_13
_atom_site_aniso_U_12
Ga1 0.0586(7) 0.0467(7) 0.0561(7) -0.0051(6) 0.0121(6) -0.0004(6)
Sn1 0.0586(7) 0.0467(7) 0.0561(7) -0.0051(6) 0.0121(6) -0.0004(6)
Ga2 0.0437(9) 0.0488(9) 0.0493(8) -0.0071(7) 0.0078(7) -0.0006(7)
Ga3 0.0523(9) 0.0420(9) 0.0487(8) -0.0002(7) 0.0110(7) -0.0017(7)
Ga4 0.0533(9) 0.0500(9) 0.0434(7) -0.0028(7) 0.0071(7) -0.0033(7)
Zn5 0.0411(8) 0.0436(9) 0.0423(7) -0.0018(7) 0.0016(7) 0.0029(7)
Se1 0.0807(15) 0.0444(12) 0.0781(13) 0.000 0.0235(12) 0.000
Se2 0.0500(9) 0.0661(10) 0.0695(9) -0.0133(8) 0.0150(8) 0.0031(8)
Se3 0.0731(11) 0.0516(10) 0.0727(10) -0.0047(8) 0.0246(9) -0.0017(8)
Se4 0.0702(10) 0.0717(10) 0.0541(8) -0.0076(8) 0.0145(8) 0.0060(9)
Se5 0.0573(10) 0.0545(10) 0.0580(9) -0.0044(9) 0.0064(9) 0.0035(8)
Se6 0.0761(10) 0.0474(9) 0.0746(9) 0.0064(8) 0.0187(9) 0.0018(7)
Se7 0.0613(11) 0.0590(11) 0.0552(9) -0.0053(8) 0.0072(9) -0.0022(9)
Se8 0.0613(11) 0.0583(11) 0.0561(9) -0.0010(9) 0.0056(9) -0.0031(9)
Se9 0.0729(14) 0.0644(13) 0.0466(11) 0.000 0.000 0.0001(12)
Se10 0.0352(19) 0.0352(19) 0.031(3) 0.000 0.000 0.000
S1 0.0807(15) 0.0444(12) 0.0781(13) 0.000 0.0235(12) 0.000
S2 0.0500(9) 0.0661(10) 0.0695(9) -0.0133(8) 0.0150(8) 0.0031(8)
S3 0.0731(11) 0.0516(10) 0.0727(10) -0.0047(8) 0.0246(9) -0.0017(8)
S4 0.0702(10) 0.0717(10) 0.0541(8) -0.0076(8) 0.0145(8) 0.0060(9)
S5 0.0573(10) 0.0545(10) 0.0580(9) -0.0044(9) 0.0064(9) 0.0035(8)
S6 0.0761(10) 0.0474(9) 0.0746(9) 0.0064(8) 0.0187(9) 0.0018(7)
S7 0.0613(11) 0.0590(11) 0.0552(9) -0.0053(8) 0.0072(9) -0.0022(9)
S8 0.0613(11) 0.0583(11) 0.0561(9) -0.0010(9) 0.0056(9) -0.0031(9)
S9 0.0729(14) 0.0644(13) 0.0466(11) 0.000 0.000 0.0001(12)
S10 0.0352(19) 0.0352(19) 0.031(3) 0.000 0.000 0.000

loop_
_atom_type_symbol
_atom_type_description
_atom_type_scat_dispersion_real
_atom_type_scat_dispersion_imag
_atom_type_scat_source
Ga Ga 0.2307 1.6083 'International Tables Vol C Tables 4.2.6.8 and 6.1.1.4'
Se Se -0.0929 2.2259 'International Tables Vol C Tables 4.2.6.8 and 6.1.1.4'
Zn Zn 0.2839 1.4301 'International Tables Vol C Tables 4.2.6.8 and 6.1.1.4'
S S 0.1246 0.1234 'International Tables Vol C Tables 4.2.6.8 and 6.1.1.4'
Sn Sn -0.6537 1.4246 'International Tables Vol C Tables 4.2.6.8 and 6.1.1.4'

loop_
_geom_angle_atom_site_label_1
_geom_angle_atom_site_label_2
_geom_angle_atom_site_label_3
_geom_angle
_geom_angle_site_symmetry_1
_geom_angle_site_symmetry_3
Se1 Ga1 Se2 108.46(6) . .
Se1 Ga1 Se4 109.97(5) . .
Se2 Ga1 Se4 113.07(7) . .
Se1 Ga1 Se3 98.58(7) . .
Se2 Ga1 Se3 113.44(7) . .
Se4 Ga1 Se3 112.28(7) . .
S6 Ga2 Se6 0.00(8) 20_656 20_656
S6 Ga2 Se2 103.98(7) 20_656 .
Se6 Ga2 Se2 103.98(7) 20_656 .
S6 Ga2 Se5 109.05(7) 20_656 .
Se6 Ga2 Se5 109.05(7) 20_656 .
Se2 Ga2 Se5 108.76(8) . .
S6 Ga2 Se7 109.12(8) 20_656 .
Se6 Ga2 Se7 109.12(8) 20_656 .
Se2 Ga2 Se7 108.71(7) . .
Se5 Ga2 Se7 116.49(8) . .
Se6 Ga3 Se3 104.19(7) . .
Se6 Ga3 Se8 109.63(8) . .
Se3 Ga3 Se8 107.88(7) . .
Se6 Ga3 Se5 109.35(7) . .
Se3 Ga3 Se5 108.82(8) . .
Se8 Ga3 Se5 116.27(8) . .
Se4 Ga4 Se9 103.99(7) . .
Se4 Ga4 Se8 109.92(8) . .
Se9 Ga4 Se8 108.64(7) . .
Se4 Ga4 Se7 108.34(8) . .
Se9 Ga4 Se7 109.12(7) . .
Se8 Ga4 Se7 116.14(7) . .
Se10 Zn5 S8 112.81(7) . 20_656
Se10 Zn5 Se8 112.81(7) . 20_656
S8 Zn5 Se8 0.00(9) 20_656 20_656
Se10 Zn5 S7 113.42(7) . 27_565
S8 Zn5 S7 105.36(7) 20_656 27_565
Se8 Zn5 S7 105.36(7) 20_656 27_565
Se10 Zn5 Se7 113.42(7) . 27_565
S8 Zn5 Se7 105.36(7) 20_656 27_565
Se8 Zn5 Se7 105.36(7) 20_656 27_565
S7 Zn5 Se7 0.00(11) 27_565 27_565
Se10 Zn5 Se5 113.14(6) . .
S8 Zn5 Se5 105.72(7) 20_656 .
Se8 Zn5 Se5 105.72(7) 20_656 .
S7 Zn5 Se5 105.67(7) 27_565 .
Se7 Zn5 Se5 105.67(7) 27_565 .
Sn1 Se1 Ga1 0.00(7) 5_655 5_655
Sn1 Se1 Ga1 104.46(9) 5_655 .
Ga1 Se1 Ga1 104.46(9) 5_655 .
Ga2 Se2 Ga1 102.03(7) . .
Ga3 Se3 Ga1 102.68(7) . .
Ga4 Se4 Ga1 101.79(7) . .
Ga2 Se5 Ga3 107.15(8) . .
Ga2 Se5 Zn5 105.33(8) . .
Ga3 Se5 Zn5 104.49(8) . .
Ga2 Se6 Ga3 105.59(7) 27_565 .
Ga2 Se7 Ga4 106.79(8) . .
Ga2 Se7 Zn5 104.95(7) . 20_656
Ga4 Se7 Zn5 105.12(8) . 20_656
Ga4 Se8 Ga3 107.07(8) . .
Ga4 Se8 Zn5 105.92(8) . 27_565
Ga3 Se8 Zn5 104.97(7) . 27_565
Ga4 Se9 Ga4 106.14(9) 10_554 .
Zn5 Se10 Zn5 109.44(3) . 27_565
Zn5 Se10 Zn5 109.45(3) . 20_656
Zn5 Se10 Zn5 109.52(6) 27_565 20_656
Zn5 Se10 Zn5 109.52(6) . 10_554
Zn5 Se10 Zn5 109.45(3) 27_565 10_554
Zn5 Se10 Zn5 109.45(3) 20_656 10_554

loop_
_geom_bond_atom_site_label_1
_geom_bond_atom_site_label_2
_geom_bond_distance
_geom_bond_site_symmetry_2
Ga1 Se1 2.4326(16) .
Ga1 Se2 2.4416(19) .
Ga1 Se4 2.4537(19) .
Ga1 Se3 2.4582(19) .
Ga2 S6 2.363(2) 20_656
Ga2 Se6 2.363(2) 20_656
Ga2 Se2 2.376(2) .
Ga2 Se5 2.376(2) .
Ga2 Se7 2.385(2) .
Ga3 Se6 2.369(2) .
Ga3 Se3 2.373(2) .
Ga3 Se8 2.380(2) .
Ga3 Se5 2.388(2) .
Ga4 Se4 2.369(2) .
Ga4 Se9 2.3714(17) .
Ga4 Se8 2.379(2) .
Ga4 Se7 2.385(2) .
Zn5 Se10 2.3157(13) .
Zn5 S8 2.403(2) 20_656
Zn5 Se8 2.403(2) 20_656
Zn5 S7 2.408(2) 27_565
Zn5 Se7 2.408(2) 27_565
Zn5 Se5 2.411(2) .
Se1 Sn1 2.4325(16) 5_655
Se1 Ga1 2.4325(16) 5_655
Se6 Ga2 2.363(2) 27_565
Se7 Zn5 2.408(2) 20_656
Se8 Zn5 2.403(2) 27_565
Se9 Ga4 2.3714(17) 10_554
Se10 Zn5 2.3157(13) 27_565
Se10 Zn5 2.3157(13) 20_656
Se10 Zn5 2.3157(13) 10_554
